data_7060587
loop_
_publ_author_name
'Kordestani, Nazanin'
'Amiri Rudbari, Hadi'
'Correia, Isabel'
'Valente, Andreia'
'C\^orte-Real, Leonor'
'Islam, Mohammad Khairul'
'Micale, Nicola'
'Braun, Jason D.'
'Herbert, David E.'
'Tumanov, Nikolay'
'Wouters, Johan'
'Enamullah, Mohammed'

_publ_section_title
;
 Heteroleptic enantiopure Pd(ii)-complexes derived from
 halogen-substituted Schiff bases and 2-picolylamine: synthesis,
 experimental and computational characterization and investigation of the
 influence of chirality and halogen atoms on the anticancer activity
;
_journal_issue 20
_journal_name_full 'New Journal of Chemistry'
_journal_page_first 9163
_journal_page_last 9180
_journal_paper_doi 10.1039/D1NJ01491A
_journal_volume 45
_journal_year 2021
_chemical_formula_moiety 'C2 H Cl2 N3'
_chemical_formula_sum 'C2 H Cl2 N3'
_chemical_formula_weight 137.96
_chemical_name_systematic 3,5-Dichloro-1H-1,2,4-triazole
_space_group_crystal_system hexagonal
_space_group_IT_number 190
_space_group_name_Hall 'P -6c -2c'
_space_group_name_H-M_alt 'P -6 2 c'
_atom_sites_solution_hydrogens geom
_atom_sites_solution_primary dual
_audit_block_doi 10.5517/ccdc.csd.cc24sc3f
_audit_creation_method SHELXL-2018/3
_audit_update_record
;
2020-03-11 deposited with the CCDC.	2021-04-16 downloaded from the CCDC.
;
_cell_angle_alpha 90
_cell_angle_beta 90
_cell_angle_gamma 120
_cell_formula_units_Z 6
_cell_length_a 11.4090(7)
_cell_length_b 11.4090(7)
_cell_length_c 6.5079(4)
_cell_measurement_reflns_used 7625
_cell_measurement_temperature 120(2)
_cell_measurement_theta_max 28.41
_cell_measurement_theta_min 3.13
_cell_volume 733.61(8)
_computing_cell_refinement 'X-Area Recipe 1.34.0.0 (STOE, 2019)'
_computing_data_collection 'X-Area WinXpose 2.0.22.0 (STOE, 2016)'
_computing_data_reduction 'X-Area Integrate 1.77.0.0 (STOE, 2019)'
_computing_structure_refinement 'SHELXL-2018/3 (Sheldrick, 2018)'
_computing_structure_solution 'SHELXT-2014 (Shelxdrick, 2015)'
_diffrn_ambient_temperature 120(2)
_diffrn_detector_area_resol_mean 6.67
_diffrn_measured_fraction_theta_full 0.996
_diffrn_measured_fraction_theta_max 0.995
_diffrn_measurement_device_type 'STOE IPDS 2T'
_diffrn_measurement_method 'rotation method, \w scans'
_diffrn_radiation_type MoK\a
_diffrn_radiation_wavelength 0.71073
_diffrn_reflns_av_R_equivalents 0.0127
_diffrn_reflns_av_unetI/netI 0.0080
_diffrn_reflns_Laue_measured_fraction_full 0.996
_diffrn_reflns_Laue_measured_fraction_max 0.995
_diffrn_reflns_limit_h_max 13
_diffrn_reflns_limit_h_min -15
_diffrn_reflns_limit_k_max 15
_diffrn_reflns_limit_k_min -12
_diffrn_reflns_limit_l_max 8
_diffrn_reflns_limit_l_min -8
_diffrn_reflns_number 2711
_diffrn_reflns_point_group_measured_fraction_full 0.998
_diffrn_reflns_point_group_measured_fraction_max 0.992
_diffrn_reflns_theta_full 25.242
_diffrn_reflns_theta_max 27.955
_diffrn_reflns_theta_min 3.572
_diffrn_source 'sealed X-ray tube, 12 x 0.4 mm long-fine focus'
_exptl_absorpt_coefficient_mu 1.176
_exptl_absorpt_correction_T_max 0.8832
_exptl_absorpt_correction_T_min 0.8112
_exptl_absorpt_correction_type integration
_exptl_crystal_colour colourless
_exptl_crystal_density_diffrn 1.874
_exptl_crystal_description Block
_exptl_crystal_F_000 408
_exptl_crystal_size_max 0.350
_exptl_crystal_size_mid 0.130
_exptl_crystal_size_min 0.120
_refine_diff_density_max 0.195
_refine_diff_density_min -0.293
_refine_diff_density_rms 0.090
_refine_ls_abs_structure_details
; 
 Flack x determined using 260 quotients [(I+)-(I-)]/[(I+)+(I-)] 
 (Parsons, Flack and Wagner, Acta Cryst. B69 (2013) 249-259). 
;
_refine_ls_abs_structure_Flack -0.03(7)
_refine_ls_extinction_method none
_refine_ls_goodness_of_fit_ref 1.146
_refine_ls_hydrogen_treatment refU
_refine_ls_matrix_type full
_refine_ls_number_parameters 44
_refine_ls_number_reflns 643
_refine_ls_number_restraints 0
_refine_ls_restrained_S_all 1.146
_refine_ls_R_factor_all 0.0201
_refine_ls_R_factor_gt 0.0195
_refine_ls_shift/su_max 0.000
_refine_ls_shift/su_mean 0.000
_refine_ls_structure_factor_coef Fsqd
_refine_ls_weighting_details 'w=1/[\s^2^(Fo^2^)+(0.0275P)^2^+0.1948P] where P=(Fo^2^+2Fc^2^)/3'
_refine_ls_weighting_scheme calc
_refine_ls_wR_factor_gt 0.0481
_refine_ls_wR_factor_ref 0.0484
_reflns_Friedel_coverage 0.743
_reflns_Friedel_fraction_full 1.000
_reflns_Friedel_fraction_max 0.989
_reflns_number_gt 629
_reflns_number_total 643
_reflns_threshold_expression 'I > 2\s(I)'
_cod_data_source_file d1nj01491a2.cif
_cod_data_source_block hd0816
_cod_depositor_comments
;
The following automatic conversions were performed:

data item '_atom_sites_solution_primary' value 'Dual' was changed to
'dual' in accordance with the
/home/data/users/saulius/crontab/automatic-downloads/rss-feeds/RSC/lib/dictionaries/cif_core.dic
dictionary named 'cif_core.dic' version 2.4.2 last updated on
2011-04-26.

Automatic conversion script
Id: cif_fix_values 7556 2019-12-06 15:28:31Z antanas 

 Adding full bibliography for 7060575--7060596.cif.
;
_cod_original_cell_volume 733.61(10)
_cod_database_code 7060587
_shelx_shelxl_version_number 2018/3
_shelx_space_group_comment
; 
The symmetry employed for this shelxl refinement is uniquely defined 
by the following loop, which should always be used as a source of 
symmetry information in preference to the above space-group names. 
They are only intended as comments. 
;
_shelx_estimated_absorpt_t_min 0.684
_shelx_estimated_absorpt_t_max 0.872

loop_
_space_group_symop_operation_xyz
'x, y, z'
'-y, x-y, z'
'-x+y, -x, z'
'x, y, -z+1/2'
'-y, x-y, -z+1/2'
'-x+y, -x, -z+1/2'
'y, x, -z'
'x-y, -y, -z'
'-x, -x+y, -z'
'y, x, z+1/2'
'x-y, -y, z+1/2'
'-x, -x+y, z+1/2'

loop_
_atom_site_label
_atom_site_type_symbol
_atom_site_fract_x
_atom_site_fract_y
_atom_site_fract_z
_atom_site_U_iso_or_equiv
_atom_site_adp_type
_atom_site_occupancy
_atom_site_site_symmetry_order
_atom_site_calc_flag
_atom_site_refinement_flags_posn
_atom_site_refinement_flags_adp
_atom_site_refinement_flags_occupancy
_atom_site_disorder_assembly
_atom_site_disorder_group
N1 N 0.4568(2) 0.5753(3) 0.750000 0.0180(5) Uani 1 2 d S T P . .
N2 N 0.5389(3) 0.7119(3) 0.750000 0.0179(5) Uani 1 2 d S T P . .
H2 H 0.513259 0.772931 0.750000 0.067(17) Uiso 1 2 calc R . P . .
N3 N 0.6739(3) 0.6234(3) 0.750000 0.0207(5) Uani 1 2 d S T P . .
C1 C 0.6650(3) 0.7356(4) 0.750000 0.0205(5) Uani 1 2 d S T P . .
C2 C 0.5418(3) 0.5269(3) 0.750000 0.0183(6) Uani 1 2 d S T P . .
Cl1 Cl 0.79861(8) 0.89502(8) 0.750000 0.0332(2) Uani 1 2 d S T P . .
Cl2 Cl 0.48441(8) 0.35827(8) 0.750000 0.02221(17) Uani 1 2 d S T P . .

loop_
_atom_site_aniso_label
_atom_site_aniso_U_11
_atom_site_aniso_U_22
_atom_site_aniso_U_33
_atom_site_aniso_U_23
_atom_site_aniso_U_13
_atom_site_aniso_U_12
N1 0.0142(11) 0.0147(12) 0.0238(11) 0.000 0.000 0.0062(11)
N2 0.0155(12) 0.0153(13) 0.0247(11) 0.000 0.000 0.0090(10)
N3 0.0159(12) 0.0193(12) 0.0282(10) 0.000 0.000 0.0098(9)
C1 0.0152(12) 0.0185(14) 0.0279(12) 0.000 0.000 0.0086(11)
C2 0.0185(13) 0.0185(16) 0.0203(12) 0.000 0.000 0.0110(13)
Cl1 0.0168(3) 0.0175(4) 0.0619(5) 0.000 0.000 0.0061(3)
Cl2 0.0246(4) 0.0162(3) 0.0275(3) 0.000 0.000 0.0114(3)

loop_
_atom_type_symbol
_atom_type_description
_atom_type_scat_dispersion_real
_atom_type_scat_dispersion_imag
_atom_type_scat_source
C C 0.0033 0.0016 'International Tables Vol C Tables 4.2.6.8 and 6.1.1.4'
H H 0.0000 0.0000 'International Tables Vol C Tables 4.2.6.8 and 6.1.1.4'
N N 0.0061 0.0033 'International Tables Vol C Tables 4.2.6.8 and 6.1.1.4'
Cl Cl 0.1484 0.1585 'International Tables Vol C Tables 4.2.6.8 and 6.1.1.4'

loop_
_geom_angle_atom_site_label_1
_geom_angle_atom_site_label_2
_geom_angle_atom_site_label_3
_geom_angle
_geom_angle_site_symmetry_1
_geom_angle_site_symmetry_3
_geom_angle_publ_flag
C2 N1 N2 104.3(2) . . ?
C1 N2 N1 106.9(3) . . ?
C1 N2 H2 126.6 . . ?
N1 N2 H2 126.6 . . ?
C1 N3 C2 101.1(3) . . ?
N2 C1 N3 113.6(4) . . ?
N2 C1 Cl1 121.5(3) . . ?
N3 C1 Cl1 124.9(3) . . ?
N1 C2 N3 114.1(3) . . ?
N1 C2 Cl2 121.5(2) . . ?
N3 C2 Cl2 124.4(2) . . ?

loop_
_geom_bond_atom_site_label_1
_geom_bond_atom_site_label_2
_geom_bond_distance
_geom_bond_site_symmetry_2
_geom_bond_publ_flag
N1 C2 1.334(4) . ?
N1 N2 1.359(4) . ?
N2 C1 1.324(4) . ?
N2 H2 0.8800 . ?
N3 C1 1.334(4) . ?
N3 C2 1.351(4) . ?
C1 Cl1 1.691(4) . ?
C2 Cl2 1.694(3) . ?

loop_
_geom_hbond_atom_site_label_D
_geom_hbond_atom_site_label_H
_geom_hbond_atom_site_label_A
_geom_hbond_distance_DH
_geom_hbond_distance_HA
_geom_hbond_distance_DA
_geom_hbond_angle_DHA
_geom_hbond_site_symmetry_A
_geom_hbond_publ_flag
N2 H2 N1 0.88 1.95 2.822(4) 170.1 2_665 yes

loop_
_geom_torsion_atom_site_label_1
_geom_torsion_atom_site_label_2
_geom_torsion_atom_site_label_3
_geom_torsion_atom_site_label_4
_geom_torsion
_geom_torsion_site_symmetry_1
_geom_torsion_site_symmetry_2
_geom_torsion_site_symmetry_3
_geom_torsion_site_symmetry_4
_geom_torsion_publ_flag
C2 N1 N2 C1 0.0 . . . . ?
N1 N2 C1 N3 0.0 . . . . ?
N1 N2 C1 Cl1 180.0 . . . . ?
C2 N3 C1 N2 0.0 . . . . ?
C2 N3 C1 Cl1 180.0 . . . . ?
N2 N1 C2 N3 0.0 . . . . ?
N2 N1 C2 Cl2 180.0 . . . . ?
C1 N3 C2 N1 0.0 . . . . ?
C1 N3 C2 Cl2 180.0 . . . . ?
